data_2016425
loop_
_publ_author_name
'G. Y. S. K. Swamy'
'B. Sridhar'
'K. Ravikumar'
'Y. S. Sadanandam'

_publ_section_title
;
 Two quinazolinones: a ring conformational study
;
_journal_coeditor_code DN3077
_journal_issue 2
_journal_name_full 'Acta Crystallographica Section C'
_journal_page_first o80
_journal_page_last o83
_journal_paper_doi 10.1107/S0108270107068850
_journal_volume 64
_journal_year 2008
_chemical_formula_iupac 'C23 H22 N2 O2'
_chemical_formula_moiety 'C23 H22 N2 O2'
_chemical_formula_sum 'C23 H22 N2 O2'
_chemical_formula_weight 358.43
_chemical_name_systematic
;
(+-)-2-(4-methoxyphenyl)-1-phenethyl-2,3-dihydroquinazolin-4(1H)-one
;
_space_group_IT_number 2
_symmetry_cell_setting triclinic
_symmetry_space_group_name_Hall '-P 1'
_symmetry_space_group_name_H-M 'P -1'
_atom_sites_solution_hydrogens geom
_atom_sites_solution_primary direct
_atom_sites_solution_secondary difmap
_audit_creation_method SHELXL-97
_cell_angle_alpha 109.331(4)
_cell_angle_beta 100.233(4)
_cell_angle_gamma 90.803(4)
_cell_formula_units_Z 2
_cell_length_a 6.7224(15)
_cell_length_b 10.326(2)
_cell_length_c 14.694(3)
_cell_measurement_reflns_used 2135
_cell_measurement_temperature 293(2)
_cell_measurement_theta_max 26.300
_cell_measurement_theta_min 2.961
_cell_volume 944.3(3)
_computing_cell_refinement 'SAINT (Bruker, 2001)'
_computing_data_collection 'SMART (Bruker, 2001)'
_computing_data_reduction 'SAINT (Bruker, 2001)'
_computing_molecular_graphics
;
ORTEP3 (Farrugia, 1997) and PLATON (Spek, 2003)
;
_computing_publication_material 'SHELXL97 (Sheldrick, 2008) and PARST (Nardelli, 1995)'
_computing_structure_refinement 'SHELXL97 (Sheldrick, 2008)'
_computing_structure_solution 'SHELXS97 (Sheldrick, 2008)'
_diffrn_ambient_temperature 293(2)
_diffrn_measured_fraction_theta_full 0.989
_diffrn_measured_fraction_theta_max 0.989
_diffrn_measurement_device 'Bruker SMART APEX'
_diffrn_measurement_device_type 'Bruker SMART APEX CCD area-detector'
_diffrn_measurement_method '\w scans'
_diffrn_radiation_monochromator graphite
_diffrn_radiation_source 'fine-focus sealed tube'
_diffrn_radiation_type MoK\a
_diffrn_radiation_wavelength 0.71073
_diffrn_reflns_av_R_equivalents 0.0317
_diffrn_reflns_av_sigmaI/netI 0.0515
_diffrn_reflns_limit_h_max 7
_diffrn_reflns_limit_h_min -7
_diffrn_reflns_limit_k_max 12
_diffrn_reflns_limit_k_min -12
_diffrn_reflns_limit_l_max 15
_diffrn_reflns_limit_l_min -17
_diffrn_reflns_number 6526
_diffrn_reflns_theta_full 25.00
_diffrn_reflns_theta_max 25.00
_diffrn_reflns_theta_min 1.50
_diffrn_standards_number 0
_exptl_absorpt_coefficient_mu 0.081
_exptl_absorpt_correction_type none
_exptl_crystal_colour Colourless
_exptl_crystal_density_diffrn 1.261
_exptl_crystal_density_method 'not measured'
_exptl_crystal_description needles
_exptl_crystal_F_000 380
_exptl_crystal_size_max 0.22
_exptl_crystal_size_mid 0.17
_exptl_crystal_size_min 0.15
_refine_diff_density_max 0.292
_refine_diff_density_min -0.190
_refine_ls_extinction_method none
_refine_ls_goodness_of_fit_ref 1.048
_refine_ls_hydrogen_treatment mixed
_refine_ls_matrix_type full
_refine_ls_number_parameters 249
_refine_ls_number_reflns 3281
_refine_ls_number_restraints 0
_refine_ls_restrained_S_all 1.048
_refine_ls_R_factor_all 0.0949
_refine_ls_R_factor_gt 0.0637
_refine_ls_shift/su_max 0.000
_refine_ls_shift/su_mean 0.000
_refine_ls_structure_factor_coef Fsqd
_refine_ls_weighting_details 'calc w=1/[\s^2^(Fo^2^)+(0.1048P)^2^+0.0862P] where P=(Fo^2^+2Fc^2^)/3'
_refine_ls_weighting_scheme calc
_refine_ls_wR_factor_gt 0.1659
_refine_ls_wR_factor_ref 0.1897
_reflns_number_gt 2172
_reflns_number_total 3281
_reflns_threshold_expression I>2\s(I)
_cod_data_source_file dn3077.cif
_cod_data_source_block I
_cod_database_code 2016425
_cod_database_fobs_code 2016425

loop_
_symmetry_equiv_pos_as_xyz
'x, y, z'
'-x, -y, -z'

loop_
_atom_site_type_symbol
_atom_site_label
_atom_site_fract_x
_atom_site_fract_y
_atom_site_fract_z
_atom_site_U_iso_or_equiv
_atom_site_adp_type
_atom_site_calc_flag
_atom_site_refinement_flags
_atom_site_occupancy
C C3 0.6401(3) 0.7090(3) 0.22861(16) 0.0471(6) Uani d . 1
C C9 0.5822(4) 0.5897(3) 0.14510(18) 0.0607(7) Uani d . 1
H H9 0.4806 0.5923 0.0939 0.073 Uiso calc R 1
C C8 0.6736(5) 0.4706(3) 0.1386(2) 0.0673(8) Uani d . 1
H H8 0.6315 0.3934 0.0830 0.081 Uiso calc R 1
C C7 0.8257(5) 0.4609(3) 0.2116(2) 0.0668(8) Uani d . 1
H H7 0.8853 0.3786 0.2060 0.080 Uiso calc R 1
C C6 0.8875(4) 0.5768(3) 0.2933(2) 0.0603(7) Uani d . 1
H H6 0.9899 0.5722 0.3435 0.072 Uiso calc R 1
C C4 0.7999(3) 0.6994(2) 0.30189(17) 0.0471(6) Uani d . 1
C C5 0.8865(4) 0.8247(3) 0.38437(17) 0.0455(6) Uani d . 1
C C2 0.5670(4) 0.9219(3) 0.34314(17) 0.0488(6) Uani d . 1
H H2 0.4847 0.8770 0.3746 0.059 Uiso calc R 1
C C10 0.4953(4) 1.0622(2) 0.35316(17) 0.0471(6) Uani d . 1
C C11 0.6035(4) 1.1584(3) 0.3306(2) 0.0582(7) Uani d . 1
H H11 0.7229 1.1350 0.3076 0.070 Uiso calc R 1
C C12 0.5398(4) 1.2879(3) 0.3413(2) 0.0606(7) Uani d . 1
H H12 0.6149 1.3507 0.3253 0.073 Uiso calc R 1
C C13 0.3628(4) 1.3234(3) 0.37595(19) 0.0531(7) Uani d . 1
C C14 0.2530(4) 1.2271(3) 0.39750(19) 0.0590(7) Uani d . 1
H H14 0.1326 1.2494 0.4197 0.071 Uiso calc R 1
C C15 0.3190(4) 1.1000(3) 0.38660(18) 0.0532(7) Uani d . 1
H H15 0.2430 1.0371 0.4021 0.064 Uiso calc R 1
C C16 0.3829(3) 0.8424(3) 0.16797(17) 0.0526(7) Uani d . 1
H H16A 0.4108 0.7956 0.1030 0.063 Uiso calc R 1
H H16B 0.3718 0.9387 0.1751 0.063 Uiso calc R 1
C C17 0.1780(4) 0.7821(3) 0.1740(2) 0.0608(7) Uani d . 1
H H17A 0.1827 0.6840 0.1617 0.073 Uiso calc R 1
H H17B 0.1500 0.8250 0.2395 0.073 Uiso calc R 1
C C18 0.0121(4) 0.8067(3) 0.09942(19) 0.0558(7) Uani d . 1
C C19 -0.0737(5) 0.9296(4) 0.1175(3) 0.0862(10) Uani d . 1
H H19 -0.0335 0.9977 0.1787 0.103 Uiso calc R 1
C C20 -0.2176(6) 0.9556(5) 0.0480(4) 0.1082(13) Uani d . 1
H H20 -0.2743 1.0400 0.0624 0.130 Uiso calc R 1
C C21 -0.2768(5) 0.8570(6) -0.0423(4) 0.1016(13) Uani d . 1
H H21 -0.3730 0.8741 -0.0900 0.122 Uiso calc R 1
C C22 -0.1950(5) 0.7345(5) -0.0621(2) 0.0909(11) Uani d . 1
H H22 -0.2361 0.6670 -0.1234 0.109 Uiso calc R 1
C C23 -0.0509(4) 0.7087(3) 0.0078(2) 0.0705(8) Uani d . 1
H H23 0.0046 0.6239 -0.0071 0.085 Uiso calc R 1
C C24 0.4088(5) 1.5535(3) 0.3750(3) 0.0771(9) Uani d . 1
H H24A 0.5424 1.5668 0.4145 0.116 Uiso calc R 1
H H24B 0.3445 1.6385 0.3921 0.116 Uiso calc R 1
H H24C 0.4180 1.5245 0.3068 0.116 Uiso calc R 1
N N2 0.5545(3) 0.8327(2) 0.24043(13) 0.0472(5) Uani d . 1
N N1 0.7792(3) 0.9342(2) 0.39205(16) 0.0495(6) Uani d . 1
O O2 1.0521(3) 0.82989(18) 0.43813(13) 0.0608(5) Uani d . 1
O O1 0.2907(3) 1.4496(2) 0.39241(16) 0.0740(6) Uani d . 1
H H1N 0.811(4) 1.004(3) 0.437(2) 0.057(8) Uiso d . 1

loop_
_atom_site_aniso_label
_atom_site_aniso_U_11
_atom_site_aniso_U_22
_atom_site_aniso_U_33
_atom_site_aniso_U_12
_atom_site_aniso_U_13
_atom_site_aniso_U_23
C3 0.0442(13) 0.0537(15) 0.0388(13) -0.0104(11) 0.0054(11) 0.0115(11)
C9 0.0639(17) 0.0640(19) 0.0409(14) -0.0093(14) 0.0017(12) 0.0053(13)
C8 0.0723(19) 0.0572(18) 0.0552(17) -0.0106(15) 0.0129(15) -0.0032(14)
C7 0.0670(18) 0.0509(17) 0.075(2) 0.0005(13) 0.0158(16) 0.0101(14)
C6 0.0522(15) 0.0568(17) 0.0658(18) -0.0040(13) 0.0046(13) 0.0165(14)
C4 0.0430(13) 0.0471(15) 0.0474(14) -0.0082(11) 0.0056(11) 0.0128(11)
C5 0.0414(13) 0.0478(15) 0.0431(14) -0.0087(11) -0.0005(11) 0.0149(11)
C2 0.0465(14) 0.0550(16) 0.0408(13) -0.0100(11) 0.0016(11) 0.0147(11)
C10 0.0434(14) 0.0506(15) 0.0411(13) -0.0076(11) -0.0045(11) 0.0144(11)
C11 0.0434(14) 0.0659(18) 0.0659(17) 0.0009(13) 0.0157(12) 0.0205(14)
C12 0.0585(17) 0.0589(18) 0.0694(18) -0.0070(13) 0.0139(14) 0.0281(14)
C13 0.0459(15) 0.0534(16) 0.0581(16) 0.0047(12) 0.0009(12) 0.0210(13)
C14 0.0443(14) 0.0666(19) 0.0617(17) -0.0021(13) 0.0126(12) 0.0152(14)
C15 0.0516(15) 0.0552(17) 0.0504(15) -0.0128(12) 0.0046(12) 0.0182(12)
C16 0.0476(14) 0.0669(17) 0.0392(13) -0.0109(12) -0.0029(11) 0.0191(12)
C17 0.0507(15) 0.0780(19) 0.0507(15) -0.0147(13) -0.0005(12) 0.0238(13)
C18 0.0389(13) 0.0719(19) 0.0534(16) -0.0091(13) 0.0054(12) 0.0191(14)
C19 0.0595(19) 0.093(3) 0.090(2) 0.0107(18) 0.0126(18) 0.010(2)
C20 0.063(2) 0.117(3) 0.153(4) 0.026(2) 0.020(3) 0.058(3)
C21 0.0457(19) 0.160(4) 0.113(3) 0.001(2) -0.006(2) 0.075(3)
C22 0.058(2) 0.133(3) 0.066(2) -0.021(2) -0.0151(17) 0.028(2)
C23 0.0527(16) 0.079(2) 0.0646(18) -0.0123(14) -0.0085(14) 0.0155(15)
C24 0.075(2) 0.0611(19) 0.093(2) -0.0070(15) 0.0100(17) 0.0263(16)
N2 0.0452(11) 0.0542(13) 0.0349(11) -0.0064(9) -0.0037(9) 0.0118(9)
N1 0.0474(12) 0.0457(13) 0.0419(12) -0.0068(10) -0.0091(9) 0.0065(10)
O2 0.0468(10) 0.0582(12) 0.0611(11) -0.0057(8) -0.0139(9) 0.0114(9)
O1 0.0629(12) 0.0635(13) 0.1001(16) 0.0077(10) 0.0174(11) 0.0327(11)

loop_
_atom_type_symbol
_atom_type_description
_atom_type_scat_dispersion_real
_atom_type_scat_dispersion_imag
_atom_type_scat_source
C C 0.0033 0.0000 'International Tables Vol C Tables 4.2.6.8 and 6.1.1.4'
H H 0.0000 0.0000 'International Tables Vol C Tables 4.2.6.8 and 6.1.1.4'
N N 0.0061 0.0000 'International Tables Vol C Tables 4.2.6.8 and 6.1.1.4'
O O 0.0106 0.0000 'International Tables Vol C Tables 4.2.6.8 and 6.1.1.4'

loop_
_geom_angle_atom_site_label_1
_geom_angle_atom_site_label_2
_geom_angle_atom_site_label_3
_geom_angle
_geom_angle_publ_flag
N2 C3 C4 119.3(2) ?
N2 C3 C9 124.0(2) ?
C4 C3 C9 116.7(2) ?
C8 C9 C3 120.7(3) ?
C8 C9 H9 119.6 ?
C3 C9 H9 119.6 ?
C9 C8 C7 122.3(2) ?
C9 C8 H8 118.9 ?
C7 C8 H8 118.9 ?
C8 C7 C6 118.1(3) ?
C8 C7 H7 120.9 ?
C6 C7 H7 120.9 ?
C7 C6 C4 121.2(3) ?
C7 C6 H6 119.4 ?
C4 C6 H6 119.4 ?
C6 C4 C3 120.9(2) ?
C6 C4 C5 119.4(2) ?
C3 C4 C5 119.4(2) ?
O2 C5 N1 122.7(2) ?
O2 C5 C4 122.3(2) ?
N1 C5 C4 114.8(2) ?
N1 C2 N2 106.9(2) ?
N1 C2 C10 110.06(19) ?
N2 C2 C10 113.43(19) ?
N1 C2 H2 108.8 ?
N2 C2 H2 108.8 ?
C10 C2 H2 108.8 ?
C15 C10 C11 117.5(2) ?
C15 C10 C2 120.7(2) ?
C11 C10 C2 121.8(2) ?
C12 C11 C10 121.9(2) ?
C12 C11 H11 119.0 ?
C10 C11 H11 119.0 ?
C11 C12 C13 119.2(2) ?
C11 C12 H12 120.4 ?
C13 C12 H12 120.4 ?
O1 C13 C14 117.1(2) y
O1 C13 C12 123.9(2) y
C14 C13 C12 119.0(2) ?
C15 C14 C13 120.7(2) ?
C15 C14 H14 119.6 ?
C13 C14 H14 119.6 ?
C14 C15 C10 121.6(2) ?
C14 C15 H15 119.2 ?
C10 C15 H15 119.2 ?
N2 C16 C17 115.5(2) ?
N2 C16 H16A 108.4 ?
C17 C16 H16A 108.4 ?
N2 C16 H16B 108.4 ?
C17 C16 H16B 108.4 ?
H16A C16 H16B 107.5 ?
C18 C17 C16 110.1(2) ?
C18 C17 H17A 109.6 ?
C16 C17 H17A 109.6 ?
C18 C17 H17B 109.6 ?
C16 C17 H17B 109.6 ?
H17A C17 H17B 108.2 ?
C19 C18 C23 117.2(3) ?
C19 C18 C17 121.5(3) ?
C23 C18 C17 121.2(3) ?
C18 C19 C20 121.9(3) ?
C18 C19 H19 119.0 ?
C20 C19 H19 119.0 ?
C21 C20 C19 119.6(4) ?
C21 C20 H20 120.2 ?
C19 C20 H20 120.2 ?
C22 C21 C20 119.7(4) ?
C22 C21 H21 120.2 ?
C20 C21 H21 120.2 ?
C21 C22 C23 120.6(3) ?
C21 C22 H22 119.7 ?
C23 C22 H22 119.7 ?
C22 C23 C18 121.0(3) ?
C22 C23 H23 119.5 ?
C18 C23 H23 119.5 ?
O1 C24 H24A 109.5 ?
O1 C24 H24B 109.5 ?
H24A C24 H24B 109.5 ?
O1 C24 H24C 109.5 ?
H24A C24 H24C 109.5 ?
H24B C24 H24C 109.5 ?
C3 N2 C16 119.91(19) ?
C3 N2 C2 114.97(18) ?
C16 N2 C2 117.8(2) ?
C5 N1 C2 122.1(2) ?
C5 N1 H1N 121(2) ?
C2 N1 H1N 114(2) ?
C13 O1 C24 117.9(2) ?

loop_
_geom_bond_atom_site_label_1
_geom_bond_atom_site_label_2
_geom_bond_distance
_geom_bond_publ_flag
C3 N2 1.379(3) y
C3 C4 1.409(3) ?
C3 C9 1.411(3) ?
C9 C8 1.365(4) ?
C9 H9 0.9300 ?
C8 C7 1.374(4) ?
C8 H8 0.9300 ?
C7 C6 1.380(4) ?
C7 H7 0.9300 ?
C6 C4 1.381(3) ?
C6 H6 0.9300 ?
C4 C5 1.474(3) ?
C5 O2 1.234(3) y
C5 N1 1.333(3) y
C2 N1 1.462(3) ?
C2 N2 1.472(3) ?
C2 C10 1.502(3) ?
C2 H2 0.9800 ?
C10 C15 1.375(4) ?
C10 C11 1.381(3) ?
C11 C12 1.378(4) ?
C11 H11 0.9300 ?
C12 C13 1.383(4) ?
C12 H12 0.9300 ?
C13 O1 1.358(3) ?
C13 C14 1.380(4) ?
C14 C15 1.358(3) ?
C14 H14 0.9300 ?
C15 H15 0.9300 ?
C16 N2 1.453(3) ?
C16 C17 1.532(3) ?
C16 H16A 0.9700 ?
C16 H16B 0.9700 ?
C17 C18 1.506(4) ?
C17 H17A 0.9700 ?
C17 H17B 0.9700 ?
C18 C19 1.366(4) ?
C18 C23 1.378(4) ?
C19 C20 1.375(5) ?
C19 H19 0.9300 ?
C20 C21 1.365(6) ?
C20 H20 0.9300 ?
C21 C22 1.348(5) ?
C21 H21 0.9300 ?
C22 C23 1.377(4) ?
C22 H22 0.9300 ?
C23 H23 0.9300 ?
C24 O1 1.441(3) ?
C24 H24A 0.9600 ?
C24 H24B 0.9600 ?
C24 H24C 0.9600 ?
N1 H1N 0.79(3) ?

loop_
_geom_hbond_atom_site_label_D
_geom_hbond_atom_site_label_H
_geom_hbond_atom_site_label_A
_geom_hbond_site_symmetry_A
_geom_hbond_distance_DH
_geom_hbond_distance_HA
_geom_hbond_distance_DA
_geom_hbond_angle_DHA
N1 H1N O2 2_776 0.79(3) 2.11(3) 2.888(3) 169(3)
C6 H6 O1 1_645 0.93 2.52 3.340(4) 146.8
C24 H24C Cg1 1_565 0.96 2.83 3.513 129

loop_
_geom_torsion_atom_site_label_1
_geom_torsion_atom_site_label_2
_geom_torsion_atom_site_label_3
_geom_torsion_atom_site_label_4
_geom_torsion
_geom_torsion_publ_flag
N2 C3 C9 C8 -179.8(2) ?
C4 C3 C9 C8 2.2(4) ?
C3 C9 C8 C7 -0.6(4) ?
C9 C8 C7 C6 -0.5(4) ?
C8 C7 C6 C4 -0.2(4) ?
C7 C6 C4 C3 1.9(4) ?
C7 C6 C4 C5 -172.6(2) ?
N2 C3 C4 C6 179.1(2) y
C9 C3 C4 C6 -2.9(3) ?
N2 C3 C4 C5 -6.3(3) ?
C9 C3 C4 C5 171.7(2) ?
C6 C4 C5 O2 11.1(3) ?
C3 C4 C5 O2 -163.6(2) ?
C6 C4 C5 N1 -173.3(2) ?
C3 C4 C5 N1 12.0(3) y
N1 C2 C10 C15 -129.3(2) ?
N2 C2 C10 C15 111.0(2) ?
N1 C2 C10 C11 49.9(3) ?
N2 C2 C10 C11 -69.9(3) ?
C15 C10 C11 C12 0.3(4) ?
C2 C10 C11 C12 -178.9(2) ?
C10 C11 C12 C13 0.3(4) ?
C11 C12 C13 O1 177.5(2) ?
C11 C12 C13 C14 -1.0(4) ?
O1 C13 C14 C15 -177.5(2) ?
C12 C13 C14 C15 1.1(4) ?
C13 C14 C15 C10 -0.5(4) ?
C11 C10 C15 C14 -0.2(3) ?
C2 C10 C15 C14 179.0(2) ?
N2 C16 C17 C18 176.5(2) y
C16 C17 C18 C19 -81.9(3) ?
C16 C17 C18 C23 94.2(3) ?
C23 C18 C19 C20 0.2(5) ?
C17 C18 C19 C20 176.5(3) ?
C18 C19 C20 C21 -0.5(6) ?
C19 C20 C21 C22 0.6(6) ?
C20 C21 C22 C23 -0.6(5) ?
C21 C22 C23 C18 0.4(5) ?
C19 C18 C23 C22 -0.2(4) ?
C17 C18 C23 C22 -176.4(3) ?
C4 C3 N2 C16 -176.9(2) ?
C9 C3 N2 C16 5.2(3) ?
C4 C3 N2 C2 -27.4(3) y
C9 C3 N2 C2 154.7(2) ?
C17 C16 N2 C3 77.0(3) ?
C17 C16 N2 C2 -71.6(3) ?
N1 C2 N2 C3 51.5(2) y
C10 C2 N2 C3 173.01(18) ?
N1 C2 N2 C16 -158.36(19) ?
C10 C2 N2 C16 -36.8(3) ?
O2 C5 N1 C2 -166.9(2) ?
C4 C5 N1 C2 17.6(3) y
N2 C2 N1 C5 -48.4(3) y
C10 C2 N1 C5 -172.0(2) ?
C14 C13 O1 C24 176.9(2) ?
C12 C13 O1 C24 -1.6(4) y
